data_4518700
loop_
_publ_author_name
'Pandey, Rampal'
'Singh, Durgesh'
'Thakur, Neha'
'Raj, Krishna K.'

_publ_section_title
;
 Catalytic C-H Bond Activation and Knoevenagel Condensation Using
 Pyridine-2,3-Dicarboxylate-Based Metal-Organic Frameworks.
;
_journal_issue 20
_journal_name_full 'ACS omega'
_journal_page_first 13240
_journal_page_last 13259
_journal_paper_doi 10.1021/acsomega.1c01155
_journal_volume 6
_journal_year 2021
_chemical_formula_sum 'C7 H7 Cd N O6'
_chemical_formula_weight 313.54
_space_group_crystal_system monoclinic
_space_group_IT_number 14
_space_group_name_Hall '-P 2ybc'
_space_group_name_H-M_alt 'P 1 21/c 1'
_atom_sites_solution_hydrogens mixed
_audit_creation_method SHELXL-2016/6
_cell_angle_alpha 90
_cell_angle_beta 114.849(2)
_cell_angle_gamma 90
_cell_formula_units_Z 4
_cell_length_a 7.8597(5)
_cell_length_b 15.9234(10)
_cell_length_c 8.0981(5)
_cell_measurement_reflns_used 2674
_cell_measurement_temperature 130(2)
_cell_measurement_theta_max 0.28
_cell_measurement_theta_min 0.24
_cell_volume 919.67(10)
_computing_structure_refinement 'SHELXL-2016/6 (Sheldrick, 2016)'
_computing_structure_solution 'SHELXT 2014/5 (Sheldrick, 2014)'
_diffrn_ambient_temperature 130(2)
_diffrn_measured_fraction_theta_full 0.999
_diffrn_measured_fraction_theta_max 0.998
_diffrn_measurement_device_type 'Bruker APEX-II CCD'
_diffrn_measurement_method '\f and \w scans'
_diffrn_radiation_type MoK\a
_diffrn_radiation_wavelength 0.71073
_diffrn_reflns_av_R_equivalents 0.0388
_diffrn_reflns_av_unetI/netI 0.0263
_diffrn_reflns_Laue_measured_fraction_full 0.999
_diffrn_reflns_Laue_measured_fraction_max 0.998
_diffrn_reflns_limit_h_max 11
_diffrn_reflns_limit_h_min -11
_diffrn_reflns_limit_k_max 22
_diffrn_reflns_limit_k_min -22
_diffrn_reflns_limit_l_max 11
_diffrn_reflns_limit_l_min -11
_diffrn_reflns_number 15425
_diffrn_reflns_point_group_measured_fraction_full 0.999
_diffrn_reflns_point_group_measured_fraction_max 0.998
_diffrn_reflns_theta_full 25.242
_diffrn_reflns_theta_max 30.565
_diffrn_reflns_theta_min 3.053
_exptl_absorpt_coefficient_mu 2.383
_exptl_crystal_colour 'Dirty White'
_exptl_crystal_density_diffrn 2.264
_exptl_crystal_description Block
_exptl_crystal_F_000 608
_refine_diff_density_max 0.475
_refine_diff_density_min -0.960
_refine_diff_density_rms 0.140
_refine_ls_extinction_method none
_refine_ls_goodness_of_fit_ref 1.078
_refine_ls_hydrogen_treatment mixed
_refine_ls_matrix_type full
_refine_ls_number_parameters 152
_refine_ls_number_reflns 2824
_refine_ls_number_restraints 0
_refine_ls_restrained_S_all 1.078
_refine_ls_R_factor_all 0.0249
_refine_ls_R_factor_gt 0.0208
_refine_ls_shift/su_max 0.002
_refine_ls_shift/su_mean 0.000
_refine_ls_structure_factor_coef Fsqd
_refine_ls_weighting_details 'w=1/[\s^2^(Fo^2^)+(0.0191P)^2^+0.7511P] where P=(Fo^2^+2Fc^2^)/3'
_refine_ls_weighting_scheme calc
_refine_ls_wR_factor_gt 0.0462
_refine_ls_wR_factor_ref 0.0477
_reflns_Friedel_coverage 0.000
_reflns_number_gt 2585
_reflns_number_total 2824
_reflns_threshold_expression 'I > 2\s(I)'
_cod_data_source_file ao1c01155_si_002.cif
_cod_data_source_block 2
_cod_depositor_comments 'Adding full bibliography for 4518699--4518701.cif.'
_cod_original_sg_symbol_H-M 'P 21/c'
_cod_database_code 4518700
_shelx_shelxl_version_number 2016/6
_shelx_space_group_comment
;
The symmetry employed for this shelxl refinement is uniquely defined
by the following loop, which should always be used as a source of
symmetry information in preference to the above space-group names.
They are only intended as comments.
;

loop_
_space_group_symop_operation_xyz
'x, y, z'
'-x, y+1/2, -z+1/2'
'-x, -y, -z'
'x, -y-1/2, z-1/2'

loop_
_atom_site_label
_atom_site_type_symbol
_atom_site_fract_x
_atom_site_fract_y
_atom_site_fract_z
_atom_site_U_iso_or_equiv
_atom_site_adp_type
_atom_site_occupancy
_atom_site_site_symmetry_order
_atom_site_calc_flag
_atom_site_refinement_flags_posn
_atom_site_refinement_flags_adp
_atom_site_refinement_flags_occupancy
_atom_site_disorder_assembly
_atom_site_disorder_group
Cd1 Cd 0.64904(2) 0.55791(2) 0.91934(2) 0.00812(5) Uani 1 1 d . . . . .
O3 O 0.79883(19) 0.54433(9) 0.73718(18) 0.0123(3) Uani 1 1 d . . . . .
O4 O 0.79591(19) 0.58055(9) 0.46983(18) 0.0133(3) Uani 1 1 d . . . . .
C6 C 0.5205(2) 0.60616(11) 0.5121(2) 0.0075(3) Uani 1 1 d . . . . .
C5 C 0.7214(2) 0.57479(11) 0.5767(2) 0.0085(3) Uani 1 1 d . . . . .
C8 C 0.4206(2) 0.63584(11) 0.3351(2) 0.0084(3) Uani 1 1 d . . . . .
C7 C 0.5035(2) 0.64006(11) 0.1976(2) 0.0090(3) Uani 1 1 d . . . . .
C9 C 0.2367(2) 0.66400(12) 0.2844(2) 0.0115(3) Uani 1 1 d . . . . .
H9 H 0.164793 0.684182 0.164645 0.014 Uiso 1 1 calc R U . . .
C10 C 0.1606(2) 0.66211(12) 0.4109(2) 0.0119(3) Uani 1 1 d . . . . .
H10 H 0.036713 0.681663 0.379610 0.014 Uiso 1 1 calc R U . . .
C11 C 0.2687(2) 0.63114(11) 0.5842(2) 0.0112(3) Uani 1 1 d . . . . .
H11 H 0.216584 0.629769 0.670898 0.013 Uiso 1 1 calc R U . . .
N12 N 0.4443(2) 0.60310(9) 0.63303(19) 0.0085(3) Uani 1 1 d . . . . .
O13 O 0.5812(2) 0.70669(8) 0.18772(18) 0.0144(3) Uani 1 1 d . . . . .
O14 O 0.47691(18) 0.57736(8) 0.09163(17) 0.0091(2) Uani 1 1 d . . . . .
O1 O 0.8579(2) 0.51190(9) 1.18738(18) 0.0135(3) Uani 1 1 d . . . . .
H1A H 0.847(4) 0.5289(19) 1.274(4) 0.025(7) Uiso 1 1 d . . . . .
H1B H 0.960(5) 0.494(2) 1.209(4) 0.038(9) Uiso 1 1 d . . . . .
O2 O 0.7739(2) 0.69338(9) 0.9851(2) 0.0147(3) Uani 1 1 d . . . . .
H2A H 0.726(4) 0.701(2) 1.052(4) 0.040(9) Uiso 1 1 d . . . . .
H2B H 0.722(5) 0.722(2) 0.891(5) 0.041(9) Uiso 1 1 d . . . . .

loop_
_atom_site_aniso_label
_atom_site_aniso_U_11
_atom_site_aniso_U_22
_atom_site_aniso_U_33
_atom_site_aniso_U_23
_atom_site_aniso_U_13
_atom_site_aniso_U_12
Cd1 0.00878(7) 0.00970(7) 0.00648(6) 0.00128(4) 0.00381(5) 0.00035(4)
O3 0.0105(6) 0.0173(7) 0.0099(6) 0.0041(5) 0.0051(5) 0.0050(5)
O4 0.0116(6) 0.0206(7) 0.0101(6) 0.0008(5) 0.0071(5) 0.0014(5)
C6 0.0079(7) 0.0068(7) 0.0081(7) -0.0015(6) 0.0036(6) -0.0003(6)
C5 0.0087(8) 0.0075(7) 0.0089(7) -0.0012(6) 0.0033(6) 0.0000(6)
C8 0.0095(8) 0.0071(7) 0.0088(7) 0.0000(6) 0.0040(6) -0.0002(6)
C7 0.0091(8) 0.0102(8) 0.0067(7) 0.0015(6) 0.0025(6) 0.0021(6)
C9 0.0107(8) 0.0126(8) 0.0098(7) -0.0002(6) 0.0031(6) 0.0008(6)
C10 0.0083(8) 0.0132(8) 0.0148(8) 0.0001(6) 0.0053(6) 0.0014(6)
C11 0.0111(8) 0.0118(8) 0.0132(8) -0.0006(6) 0.0076(7) -0.0008(6)
N12 0.0091(7) 0.0081(7) 0.0092(6) -0.0002(5) 0.0047(5) -0.0007(5)
O13 0.0242(7) 0.0095(6) 0.0136(6) -0.0016(5) 0.0119(5) -0.0044(5)
O14 0.0096(6) 0.0095(6) 0.0087(5) -0.0018(4) 0.0043(5) -0.0002(5)
O1 0.0102(6) 0.0213(7) 0.0083(6) 0.0011(5) 0.0032(5) 0.0050(5)
O2 0.0170(7) 0.0129(6) 0.0145(6) 0.0017(5) 0.0069(5) -0.0004(5)

loop_
_atom_type_symbol
_atom_type_description
_atom_type_scat_dispersion_real
_atom_type_scat_dispersion_imag
_atom_type_scat_source
C C 0.0033 0.0016 'International Tables Vol C Tables 4.2.6.8 and 6.1.1.4'
H H 0.0000 0.0000 'International Tables Vol C Tables 4.2.6.8 and 6.1.1.4'
N N 0.0061 0.0033 'International Tables Vol C Tables 4.2.6.8 and 6.1.1.4'
O O 0.0106 0.0060 'International Tables Vol C Tables 4.2.6.8 and 6.1.1.4'
Cd Cd -0.8075 1.2024 'International Tables Vol C Tables 4.2.6.8 and 6.1.1.4'

loop_
_geom_angle_atom_site_label_1
_geom_angle_atom_site_label_2
_geom_angle_atom_site_label_3
_geom_angle
_geom_angle_site_symmetry_1
_geom_angle_site_symmetry_3
_geom_angle_publ_flag
O1 Cd1 O3 103.48(5) . . ?
O1 Cd1 N12 176.48(5) . . ?
O3 Cd1 N12 73.03(5) . . ?
O1 Cd1 O2 90.84(5) . . ?
O3 Cd1 O2 87.30(5) . . ?
N12 Cd1 O2 89.42(5) . . ?
O1 Cd1 O14 80.56(5) . 1_556 ?
O3 Cd1 O14 175.90(4) . 1_556 ?
N12 Cd1 O14 102.94(5) . 1_556 ?
O2 Cd1 O14 91.99(5) . 1_556 ?
O1 Cd1 O14 82.05(5) . 3_666 ?
O3 Cd1 O14 102.39(5) . 3_666 ?
N12 Cd1 O14 98.18(5) . 3_666 ?
O2 Cd1 O14 169.07(5) . 3_666 ?
O14 Cd1 O14 78.70(5) 1_556 3_666 ?
C5 O3 Cd1 118.26(11) . . ?
N12 C6 C8 121.96(15) . . ?
N12 C6 C5 116.82(14) . . ?
C8 C6 C5 121.22(15) . . ?
O4 C5 O3 125.28(17) . . ?
O4 C5 C6 117.56(15) . . ?
O3 C5 C6 117.16(15) . . ?
C6 C8 C9 118.39(15) . . ?
C6 C8 C7 122.81(15) . . ?
C9 C8 C7 118.79(15) . . ?
O13 C7 O14 124.80(16) . . ?
O13 C7 C8 117.47(15) . . ?
O14 C7 C8 117.54(15) . . ?
C10 C9 C8 119.26(16) . . ?
C10 C9 H9 120.4 . . ?
C8 C9 H9 120.4 . . ?
C9 C10 C11 118.92(16) . . ?
C9 C10 H10 120.5 . . ?
C11 C10 H10 120.5 . . ?
N12 C11 C10 122.10(16) . . ?
N12 C11 H11 118.9 . . ?
C10 C11 H11 118.9 . . ?
C6 N12 C11 119.35(15) . . ?
C6 N12 Cd1 113.95(11) . . ?
C11 N12 Cd1 126.50(12) . . ?
C7 O14 Cd1 122.24(11) . 1_554 ?
C7 O14 Cd1 133.50(11) . 3_666 ?
Cd1 O14 Cd1 101.30(5) 1_554 3_666 ?
Cd1 O1 H1A 116(2) . . ?
Cd1 O1 H1B 126(2) . . ?
H1A O1 H1B 113(3) . . ?
Cd1 O2 H2A 91(2) . . ?
Cd1 O2 H2B 107(2) . . ?
H2A O2 H2B 111(3) . . ?

loop_
_geom_bond_atom_site_label_1
_geom_bond_atom_site_label_2
_geom_bond_distance
_geom_bond_site_symmetry_2
_geom_bond_publ_flag
Cd1 O1 2.2245(13) . ?
Cd1 O3 2.2513(13) . ?
Cd1 N12 2.3123(15) . ?
Cd1 O2 2.3368(14) . ?
Cd1 O14 2.3365(12) 1_556 ?
Cd1 O14 2.3566(13) 3_666 ?
O3 C5 1.276(2) . ?
O4 C5 1.236(2) . ?
C6 N12 1.347(2) . ?
C6 C8 1.395(2) . ?
C6 C5 1.524(2) . ?
C8 C9 1.400(2) . ?
C8 C7 1.509(2) . ?
C7 O13 1.243(2) . ?
C7 O14 1.275(2) . ?
C9 C10 1.386(2) . ?
C9 H9 0.9500 . ?
C10 C11 1.390(2) . ?
C10 H10 0.9500 . ?
C11 N12 1.342(2) . ?
C11 H11 0.9500 . ?
O1 H1A 0.79(3) . ?
O1 H1B 0.80(3) . ?
O2 H2A 0.79(3) . ?
O2 H2B 0.83(3) . ?
